data_2235303
loop_
_publ_author_name
'Zhou, Jing-Jing'
'Xiao, Wei'
'Mao, Jia-Wei'
'Zhou, Hong'

_publ_section_title
;
 Chlorido{\m-2,6-bis[(2-aminoethyl)iminomethyl]-4-chlorophenolato}-\m-oxido-dicopper(II)
 trihydrate
;
_journal_coeditor_code XU5529
_journal_issue 6
_journal_name_full 'Acta Crystallographica Section E'
_journal_page_first m794
_journal_page_last m795
_journal_paper_doi 10.1107/S160053681202301X
_journal_volume 68
_journal_year 2012
_chemical_formula_iupac '[Cu2 (C14 H20 Cl N4 O) Cl O], 3H2 O'
_chemical_formula_moiety 'C14 H20 Cl2 Cu2 N4 O2, 3(H2 O)'
_chemical_formula_sum 'C14 H26 Cl2 Cu2 N4 O5'
_chemical_formula_weight 528.37
_chemical_name_systematic
;
Chlorido{\m-2,6-bis[(2-aminoethyl)iminomethyl]-4-chlorophenolato}-\m-oxido-
dicopper(II) trihydrate
;
_space_group_IT_number 14
_symmetry_cell_setting monoclinic
_symmetry_space_group_name_Hall '-P 2ybc'
_symmetry_space_group_name_H-M 'P 1 21/c 1'
_atom_sites_solution_hydrogens geom
_atom_sites_solution_primary direct
_atom_sites_solution_secondary difmap
_audit_creation_method SHELXL-97
_cell_angle_alpha 90.00
_cell_angle_beta 93.18(4)
_cell_angle_gamma 90.00
_cell_formula_units_Z 4
_cell_length_a 11.201(5)
_cell_length_b 12.387(7)
_cell_length_c 16.718(7)
_cell_measurement_reflns_used 4001
_cell_measurement_temperature 291(2)
_cell_measurement_theta_max 26.62
_cell_measurement_theta_min 2.41
_cell_volume 2316.0(19)
_computing_cell_refinement 'SAINT (Bruker, 2000)'
_computing_data_collection 'SMART (Bruker, 2000)'
_computing_data_reduction 'SAINT (Bruker, 2000)'
_computing_molecular_graphics 'SHELXTL (Sheldrick, 2008)'
_computing_publication_material 'SHELXTL (Sheldrick, 2008)'
_computing_structure_refinement 'SHELXTL (Sheldrick, 2008)'
_computing_structure_solution 'SHELXTL (Sheldrick, 2008)'
_diffrn_ambient_temperature 291(2)
_diffrn_measured_fraction_theta_full 1.000
_diffrn_measured_fraction_theta_max 1.000
_diffrn_measurement_device_type 'Bruker SMART APEX CCD'
_diffrn_measurement_method 'phi and omega scans'
_diffrn_radiation_monochromator graphite
_diffrn_radiation_source 'sealed tube'
_diffrn_radiation_type MoK\a
_diffrn_radiation_wavelength 0.71073
_diffrn_reflns_av_R_equivalents 0.0235
_diffrn_reflns_av_sigmaI/netI 0.0323
_diffrn_reflns_limit_h_max 13
_diffrn_reflns_limit_h_min -13
_diffrn_reflns_limit_k_max 11
_diffrn_reflns_limit_k_min -14
_diffrn_reflns_limit_l_max 19
_diffrn_reflns_limit_l_min -19
_diffrn_reflns_number 12029
_diffrn_reflns_theta_full 25.00
_diffrn_reflns_theta_max 25.00
_diffrn_reflns_theta_min 2.44
_exptl_absorpt_coefficient_mu 2.096
_exptl_absorpt_correction_T_max 0.6332
_exptl_absorpt_correction_T_min 0.5721
_exptl_absorpt_correction_type multi-scan
_exptl_absorpt_process_details '(SADABS; Bruker, 2000)'
_exptl_crystal_colour green
_exptl_crystal_density_diffrn 1.515
_exptl_crystal_density_method 'not measured'
_exptl_crystal_description block
_exptl_crystal_F_000 1080
_exptl_crystal_size_max 0.30
_exptl_crystal_size_mid 0.26
_exptl_crystal_size_min 0.24
_refine_diff_density_max 0.647
_refine_diff_density_min -0.935
_refine_ls_extinction_method none
_refine_ls_goodness_of_fit_ref 1.023
_refine_ls_hydrogen_treatment constr
_refine_ls_matrix_type full
_refine_ls_number_parameters 244
_refine_ls_number_reflns 4087
_refine_ls_number_restraints 0
_refine_ls_restrained_S_all 1.023
_refine_ls_R_factor_all 0.0754
_refine_ls_R_factor_gt 0.0607
_refine_ls_shift/su_max 0.076
_refine_ls_shift/su_mean 0.004
_refine_ls_structure_factor_coef Fsqd
_refine_ls_weighting_details 'calc w=1/[\s^2^(Fo^2^)+(0.0800P)^2^+12.6600P] where P=(Fo^2^+2Fc^2^)/3'
_refine_ls_weighting_scheme calc
_refine_ls_wR_factor_gt 0.1686
_refine_ls_wR_factor_ref 0.1745
_reflns_number_gt 3286
_reflns_number_total 4087
_reflns_threshold_expression I>2sigma(I)
_cod_data_source_file xu5529.cif
_cod_data_source_block I
_cod_original_sg_symbol_H-M 'P 21/c'
_cod_database_code 2235303
_cod_database_fobs_code 2235303

loop_
_symmetry_equiv_pos_as_xyz
'x, y, z'
'-x, y+1/2, -z+1/2'
'-x, -y, -z'
'x, -y-1/2, z-1/2'

loop_
_atom_site_type_symbol
_atom_site_label
_atom_site_fract_x
_atom_site_fract_y
_atom_site_fract_z
_atom_site_U_iso_or_equiv
_atom_site_adp_type
_atom_site_calc_flag
_atom_site_refinement_flags
_atom_site_occupancy
_atom_site_symmetry_multiplicity
Cl Cl1 0.29197(15) 0.09726(13) 0.30847(10) 0.0409(4) Uani d . 1 1
Cl Cl2 0.31005(15) 0.62287(14) 0.44102(10) 0.0435(4) Uani d . 1 1
Cu Cu1 0.43928(7) 0.66390(6) 0.32886(5) 0.0360(2) Uani d . 1 1
Cu Cu2 0.22384(7) 0.67193(6) 0.21370(5) 0.0360(2) Uani d . 1 1
C C1 0.6375(6) 0.7673(6) 0.4411(4) 0.0388(15) Uani d . 1 1
H H1A 0.6233 0.8117 0.4874 0.047 Uiso calc R 1 1
H H1B 0.7089 0.7953 0.4180 0.047 Uiso calc R 1 1
C C2 0.6665(7) 0.6538(6) 0.4715(4) 0.0451(17) Uani d . 1 1
H H2A 0.6055 0.6302 0.5066 0.054 Uiso calc R 1 1
H H2B 0.7427 0.6541 0.5020 0.054 Uiso calc R 1 1
C C3 0.6721(6) 0.5750(5) 0.4003(4) 0.0376(15) Uani d . 1 1
H H3A 0.7219 0.6064 0.3607 0.045 Uiso calc R 1 1
H H3B 0.7101 0.5086 0.4191 0.045 Uiso calc R 1 1
C C4 0.5264(6) 0.4435(6) 0.3522(4) 0.0395(15) Uani d . 1 1
H H4 0.5824 0.3950 0.3744 0.047 Uiso calc R 1 1
C C5 0.3361(6) 0.4596(5) 0.2694(4) 0.0360(15) Uani d . 1 1
C C6 0.4249(6) 0.3996(6) 0.3141(4) 0.0412(16) Uani d . 1 1
C C7 0.4106(6) 0.2905(6) 0.3267(4) 0.0358(14) Uani d . 1 1
H H7 0.4677 0.2524 0.3577 0.043 Uiso calc R 1 1
C C8 0.3091(7) 0.2369(6) 0.2923(4) 0.0460(17) Uani d . 1 1
C C9 0.2214(6) 0.2954(5) 0.2455(4) 0.0369(14) Uani d . 1 1
H H9 0.1554 0.2602 0.2215 0.044 Uiso calc R 1 1
C C10 0.2354(6) 0.4051(5) 0.2363(4) 0.0396(15) Uani d . 1 1
C C11 0.1424(6) 0.4496(5) 0.1867(4) 0.0409(16) Uani d . 1 1
H H11 0.0913 0.3989 0.1621 0.049 Uiso calc R 1 1
C C12 0.0115(6) 0.5819(6) 0.1123(5) 0.0472(18) Uani d . 1 1
H H12A -0.0533 0.6059 0.1440 0.057 Uiso calc R 1 1
H H12B -0.0157 0.5176 0.0837 0.057 Uiso calc R 1 1
C C13 0.0339(7) 0.6702(6) 0.0498(4) 0.0428(16) Uani d . 1 1
H H13A -0.0303 0.6710 0.0084 0.051 Uiso calc R 1 1
H H13B 0.1087 0.6570 0.0249 0.051 Uiso calc R 1 1
C C14 0.0392(6) 0.7802(5) 0.0960(4) 0.0376(15) Uani d . 1 1
H H14A 0.0569 0.8361 0.0578 0.045 Uiso calc R 1 1
H H14B -0.0403 0.7947 0.1136 0.045 Uiso calc R 1 1
N N1 0.5352(5) 0.7852(5) 0.3811(3) 0.0398(13) Uani d . 1 1
H H1C 0.5640 0.8243 0.3411 0.048 Uiso calc R 1 1
H H1D 0.4827 0.8279 0.4050 0.048 Uiso calc R 1 1
N N2 0.5521(5) 0.5481(5) 0.3605(3) 0.0417(13) Uani d . 1 1
N N3 0.1152(5) 0.5507(5) 0.1690(3) 0.0405(13) Uani d . 1 1
N N4 0.1253(5) 0.7929(5) 0.1670(3) 0.0437(14) Uani d . 1 1
H H4A 0.0830 0.8191 0.2069 0.052 Uiso calc R 1 1
H H4B 0.1768 0.8452 0.1545 0.052 Uiso calc R 1 1
O O1 0.3458(4) 0.5674(4) 0.2586(2) 0.0373(10) Uani d . 1 1
O O2 0.3320(4) 0.7525(3) 0.2702(3) 0.0360(10) Uani d . 1 1
O O1W 0.2820(9) -0.0067(9) 0.4419(7) 0.144(4) Uani d . 1 1
H H1WD 0.2653 0.0494 0.4142 0.173 Uiso d R 1 1
H H1WC 0.2692 0.0055 0.4907 0.216 Uiso d R 1 1
O O2W 0.1297(9) 0.4729(8) 0.3981(7) 0.150(4) Uani d . 1 1
H H2WD 0.1802 0.4946 0.3656 0.180 Uiso d R 1 1
H H2WB 0.1094 0.5253 0.4272 0.224 Uiso d R 1 1
O O3W 0.0267(9) 0.7040(8) 0.3693(5) 0.120(3) Uani d . 1 1
H H3WD 0.0988 0.6829 0.3681 0.144 Uiso d R 1 1
H H3WA -0.0136 0.6575 0.3937 0.181 Uiso d R 1 1

loop_
_atom_site_aniso_label
_atom_site_aniso_U_11
_atom_site_aniso_U_22
_atom_site_aniso_U_33
_atom_site_aniso_U_12
_atom_site_aniso_U_13
_atom_site_aniso_U_23
Cl1 0.0444(9) 0.0364(9) 0.0429(9) -0.0072(7) 0.0111(7) 0.0118(7)
Cl2 0.0412(9) 0.0478(10) 0.0426(9) -0.0115(7) 0.0131(7) 0.0021(7)
Cu1 0.0350(4) 0.0388(5) 0.0352(4) -0.0085(3) 0.0097(3) 0.0019(3)
Cu2 0.0359(4) 0.0376(5) 0.0352(4) 0.0013(3) 0.0082(3) 0.0003(3)
C1 0.038(3) 0.045(4) 0.034(3) 0.009(3) 0.007(3) 0.010(3)
C2 0.047(4) 0.039(4) 0.050(4) -0.003(3) 0.014(3) 0.014(3)
C3 0.046(4) 0.036(3) 0.033(3) -0.005(3) 0.015(3) 0.016(3)
C4 0.034(3) 0.040(4) 0.044(4) 0.003(3) 0.003(3) 0.005(3)
C5 0.040(3) 0.039(4) 0.030(3) 0.017(3) 0.009(3) -0.010(3)
C6 0.038(4) 0.042(4) 0.044(4) 0.012(3) 0.012(3) -0.006(3)
C7 0.038(3) 0.043(4) 0.026(3) 0.002(3) 0.006(3) 0.003(3)
C8 0.054(4) 0.032(4) 0.051(4) 0.007(3) 0.000(3) -0.008(3)
C9 0.039(4) 0.038(3) 0.035(3) -0.007(3) 0.006(3) -0.001(3)
C10 0.047(4) 0.028(3) 0.044(4) 0.016(3) 0.000(3) 0.007(3)
C11 0.047(4) 0.035(4) 0.041(4) 0.011(3) -0.002(3) -0.016(3)
C12 0.038(4) 0.031(4) 0.073(5) 0.002(3) -0.003(3) -0.008(3)
C13 0.043(4) 0.047(4) 0.038(4) 0.005(3) 0.001(3) -0.005(3)
C14 0.038(3) 0.032(3) 0.040(4) -0.011(3) -0.020(3) 0.017(3)
N1 0.036(3) 0.040(3) 0.044(3) 0.009(2) 0.008(2) -0.015(3)
N2 0.047(3) 0.042(3) 0.037(3) 0.007(3) 0.016(3) -0.002(2)
N3 0.046(3) 0.039(3) 0.038(3) 0.002(3) 0.014(2) -0.007(2)
N4 0.044(3) 0.045(3) 0.040(3) -0.020(3) -0.014(3) 0.010(3)
O1 0.036(2) 0.043(3) 0.034(2) 0.001(2) 0.0127(19) -0.0118(19)
O2 0.036(2) 0.032(2) 0.041(2) -0.0120(19) 0.0114(19) 0.0163(19)
O1W 0.139(9) 0.154(9) 0.141(9) -0.022(7) 0.014(7) -0.009(7)
O2W 0.133(8) 0.115(8) 0.208(12) 0.016(6) 0.076(8) 0.047(8)
O3W 0.123(7) 0.119(7) 0.118(7) -0.016(6) 0.000(6) 0.015(6)

loop_
_atom_type_symbol
_atom_type_description
_atom_type_scat_dispersion_real
_atom_type_scat_dispersion_imag
_atom_type_scat_source
C C 0.0033 0.0016 'International Tables Vol C Tables 4.2.6.8 and 6.1.1.4'
H H 0.0000 0.0000 'International Tables Vol C Tables 4.2.6.8 and 6.1.1.4'
N N 0.0061 0.0033 'International Tables Vol C Tables 4.2.6.8 and 6.1.1.4'
O O 0.0106 0.0060 'International Tables Vol C Tables 4.2.6.8 and 6.1.1.4'
Cl Cl 0.1484 0.1585 'International Tables Vol C Tables 4.2.6.8 and 6.1.1.4'
Cu Cu 0.3201 1.2651 'International Tables Vol C Tables 4.2.6.8 and 6.1.1.4'

loop_
_geom_angle_atom_site_label_1
_geom_angle_atom_site_label_2
_geom_angle_atom_site_label_3
_geom_angle
O2 Cu1 O1 74.6(2)
O2 Cu1 N2 163.2(2)
O1 Cu1 N2 91.8(2)
O2 Cu1 N1 95.8(2)
O1 Cu1 N1 167.6(2)
N2 Cu1 N1 96.2(2)
O2 Cu1 Cl2 97.57(13)
O1 Cu1 Cl2 90.79(13)
N2 Cu1 Cl2 92.30(16)
N1 Cu1 Cl2 98.30(17)
O2 Cu1 Cu2 34.16(13)
O1 Cu1 Cu2 41.00(14)
N2 Cu1 Cu2 132.74(18)
N1 Cu1 Cu2 129.95(17)
Cl2 Cu1 Cu2 90.55(6)
O2 Cu2 N4 97.5(2)
O2 Cu2 O1 74.66(19)
N4 Cu2 O1 170.4(2)
O2 Cu2 N3 165.6(2)
N4 Cu2 N3 95.9(2)
O1 Cu2 N3 92.4(2)
O2 Cu2 Cu1 35.64(14)
N4 Cu2 Cu1 133.09(16)
O1 Cu2 Cu1 39.61(13)
N3 Cu2 Cu1 130.51(17)
N1 C1 C2 120.0(6)
N1 C1 H1A 107.3
C2 C1 H1A 107.3
N1 C1 H1B 107.3
C2 C1 H1B 107.3
H1A C1 H1B 106.9
C1 C2 C3 110.1(6)
C1 C2 H2A 109.6
C3 C2 H2A 109.6
C1 C2 H2B 109.6
C3 C2 H2B 109.6
H2A C2 H2B 108.2
N2 C3 C2 114.1(5)
N2 C3 H3A 108.7
C2 C3 H3A 108.7
N2 C3 H3B 108.7
C2 C3 H3B 108.7
H3A C3 H3B 107.6
N2 C4 C6 126.7(6)
N2 C4 H4 116.7
C6 C4 H4 116.7
O1 C5 C10 119.5(6)
O1 C5 C6 121.8(6)
C10 C5 C6 118.7(6)
C7 C6 C4 114.4(6)
C7 C6 C5 120.6(7)
C4 C6 C5 124.8(7)
C6 C7 C8 119.8(6)
C6 C7 H7 120.1
C8 C7 H7 120.1
C7 C8 C9 120.1(6)
C7 C8 Cl1 119.4(5)
C9 C8 Cl1 120.5(5)
C10 C9 C8 119.0(6)
C10 C9 H9 120.5
C8 C9 H9 120.5
C9 C10 C5 121.7(6)
C9 C10 C11 111.5(6)
C5 C10 C11 126.7(6)
N3 C11 C10 131.2(7)
N3 C11 H11 114.4
C10 C11 H11 114.4
N3 C12 C13 117.3(6)
N3 C12 H12A 108.0
C13 C12 H12A 108.0
N3 C12 H12B 108.0
C13 C12 H12B 108.0
H12A C12 H12B 107.2
C12 C13 C14 106.7(5)
C12 C13 H13A 110.4
C14 C13 H13A 110.4
C12 C13 H13B 110.4
C14 C13 H13B 110.4
H13A C13 H13B 108.6
N4 C14 C13 119.2(5)
N4 C14 H14A 107.5
C13 C14 H14A 107.5
N4 C14 H14B 107.5
C13 C14 H14B 107.5
H14A C14 H14B 107.0
C1 N1 Cu1 123.3(4)
C1 N1 H1C 106.5
Cu1 N1 H1C 106.5
C1 N1 H1D 106.5
Cu1 N1 H1D 106.5
H1C N1 H1D 106.5
C4 N2 C3 116.4(6)
C4 N2 Cu1 123.3(5)
C3 N2 Cu1 120.2(4)
C11 N3 C12 123.0(6)
C11 N3 Cu2 119.3(5)
C12 N3 Cu2 117.5(4)
C14 N4 Cu2 123.4(4)
C14 N4 H4A 106.5
Cu2 N4 H4A 106.5
C14 N4 H4B 106.5
Cu2 N4 H4B 106.5
H4A N4 H4B 106.5
C5 O1 Cu1 124.8(4)
C5 O1 Cu2 129.2(4)
Cu1 O1 Cu2 99.4(2)
Cu2 O2 Cu1 110.2(2)
H1WD O1W H1WC 109.5
H2WD O2W H2WB 109.5
H3WD O3W H3WA 109.5

loop_
_geom_bond_atom_site_label_1
_geom_bond_atom_site_label_2
_geom_bond_distance
Cl1 C8 1.763(7)
Cl2 Cu1 2.484(2)
Cu1 O2 1.865(4)
Cu1 O1 1.941(4)
Cu1 N2 1.965(6)
Cu1 N1 2.017(6)
Cu1 Cu2 3.0040(18)
Cu2 O2 1.797(4)
Cu2 N4 1.994(6)
Cu2 O1 1.997(5)
Cu2 N3 2.048(6)
C1 N1 1.498(8)
C1 C2 1.524(9)
C1 H1A 0.9700
C1 H1B 0.9700
C2 C3 1.543(10)
C2 H2A 0.9700
C2 H2B 0.9700
C3 N2 1.503(9)
C3 H3A 0.9700
C3 H3B 0.9700
C4 N2 1.333(9)
C4 C6 1.384(10)
C4 H4 0.9300
C5 O1 1.353(8)
C5 C10 1.401(10)
C5 C6 1.420(9)
C6 C7 1.378(10)
C7 C8 1.411(10)
C7 H7 0.9300
C8 C9 1.420(10)
C9 C10 1.377(9)
C9 H9 0.9300
C10 C11 1.408(9)
C11 N3 1.319(9)
C11 H11 0.9300
C12 N3 1.508(9)
C12 C13 1.542(10)
C12 H12A 0.9700
C12 H12B 0.9700
C13 C14 1.565(9)
C13 H13A 0.9700
C13 H13B 0.9700
C14 N4 1.496(7)
C14 H14A 0.9700
C14 H14B 0.9700
N1 H1C 0.9000
N1 H1D 0.9000
N4 H4A 0.9000
N4 H4B 0.9000
O1W H1WD 0.8501
O1W H1WC 0.8499
O2W H2WD 0.8496
O2W H2WB 0.8500
O3W H3WD 0.8500
O3W H3WA 0.8501

loop_
_geom_hbond_atom_site_label_D
_geom_hbond_atom_site_label_H
_geom_hbond_atom_site_label_A
_geom_hbond_distance_DH
_geom_hbond_distance_HA
_geom_hbond_distance_DA
_geom_hbond_angle_DHA
O1W H1WD Cl1 0.85 1.90 2.583(12) 135.9
O2W H2WB O3W 0.85 2.57 3.114(13) 123.0
O3W H3WD Cl2 0.85 2.70 3.478(10) 151.9
